data_4337025
loop_
_publ_author_name
'Adrien Kaeser'
'B\'eatrice Delavaux-Nicot'
'Carine Duhayon'
'Yannick Coppel'
'Jean-Fran\,cois Nierengarten'

_publ_contact_author_address
; 
Laboratoire de Chimie de Coordination du CNRS
(UPR 8241), Universit\'e de Toulouse (UPS, INP), 
205 Route de Narbonne, 31077 Toulouse, France
;
_publ_contact_author_email nierengarten@unistra.fr
_publ_contact_author_name 'Adrien Kaeser'
_publ_contact_author_phone '+33 (0)3 68 85 27 63'
_publ_section_title
;
 Heteroleptic Silver(I) Complexes Prepared from Phenanthroline and
 Bis-phosphine Ligands
;
_journal_name_full 'Inorganic Chemistry'
_journal_page_first 14343
_journal_page_last 14354
_journal_paper_doi 10.1021/ic402342y
_journal_volume 52
_journal_year 2013
_chemical_formula_moiety 'C78 H68 Ag2 N4 P4, 2(B F4), 2(C H2 Cl2) '
_chemical_formula_sum 'C80 H72 Ag2 B2 Cl4 F8 N4 P4'
_chemical_formula_weight 1744.53
_space_group_IT_number 2
_symmetry_cell_setting triclinic
_symmetry_space_group_name_Hall '-P 1'
_symmetry_space_group_name_H-M 'P -1'
_atom_sites_solution_hydrogens geom
_atom_sites_solution_primary direct
_audit_creation_date 07-04-02
_audit_creation_method CRYSTALS_ver_12.84
_cell_angle_alpha 104.345(4)
_cell_angle_beta 98.500(5)
_cell_angle_gamma 112.360(4)
_cell_formula_units_Z 1
_cell_length_a 11.2573(5)
_cell_length_b 13.7792(6)
_cell_length_c 14.4971(6)
_cell_measurement_reflns_used 3500
_cell_measurement_temperature 180
_cell_measurement_theta_max 24
_cell_measurement_theta_min 3
_cell_volume 1939.90(18)
_computing_cell_refinement 'CrysAlis RED, (Oxford Diffraction, 2002)'
_computing_data_collection 'Xcalibur, (Oxford Diffraction, 2002)'
_computing_data_reduction 'CrysAlis RED, (Oxford Diffraction, 2002)'
_computing_molecular_graphics 'CAMERON (Watkin et al., 1996)'
_computing_publication_material 'CRYSTALS (Betteridge et al., 2003)'
_computing_structure_refinement 'CRYSTALS (Betteridge et al., 2003)'
_computing_structure_solution 'SIR92 (Altomare et al., 1994)'
_diffrn_ambient_temperature 180
_diffrn_measured_fraction_theta_full 0.995
_diffrn_measured_fraction_theta_max 0.989
_diffrn_measurement_device_type 'Oxford Diffraction XCALIBUR'
_diffrn_measurement_method '\f & \w scans'
_diffrn_radiation_monochromator graphite
_diffrn_radiation_type 'Mo K\a'
_diffrn_radiation_wavelength 0.71073
_diffrn_reflns_av_R_equivalents 0.023
_diffrn_reflns_limit_h_max 12
_diffrn_reflns_limit_h_min -15
_diffrn_reflns_limit_k_max 18
_diffrn_reflns_limit_k_min -18
_diffrn_reflns_limit_l_max 19
_diffrn_reflns_limit_l_min -19
_diffrn_reflns_number 18200
_diffrn_reflns_theta_full 26.739
_diffrn_reflns_theta_max 29.064
_diffrn_reflns_theta_min 3.013
_diffrn_standards_number 0
_exptl_absorpt_coefficient_mu 0.791
_exptl_absorpt_correction_T_max 0.87
_exptl_absorpt_correction_T_min 0.78
_exptl_absorpt_correction_type multi-scan
_exptl_absorpt_process_details
;
[c.f. r.h. blessing, acta cryst. (1995), a51, 33-38]
;
_exptl_crystal_colour colorless
_exptl_crystal_density_diffrn 1.493
_exptl_crystal_description block
_exptl_crystal_F_000 884
_exptl_crystal_size_max 0.20
_exptl_crystal_size_mid 0.18
_exptl_crystal_size_min 0.18
_refine_diff_density_max 0.91
_refine_diff_density_min -0.62
_refine_ls_extinction_method none
_refine_ls_goodness_of_fit_ref 1.0997
_refine_ls_hydrogen_treatment constr
_refine_ls_matrix_type full
_refine_ls_number_parameters 469
_refine_ls_number_reflns 7401
_refine_ls_number_restraints 0
_refine_ls_R_factor_all 0.0436
_refine_ls_R_factor_gt 0.0303
_refine_ls_shift/su_max 0.001707
_refine_ls_structure_factor_coef F
_refine_ls_weighting_details
;
 Method, part 1, Chebychev polynomial, (Watkin, 1994, Prince, 1982) 
 [weight] = 1.0/[A~0~*T~0~(x)+A~1~*T~1~(x) ... +A~n-1~]*T~n-1~(x)] 
 where A~i~ are the Chebychev coefficients listed below and x= Fcalc/Fmax 
 Method = Robust Weighting (Prince, 1982) 
 W = [weight] * [1-(deltaF/6*sigmaF)^2^]^2^ 
 A~i~ are: 
 2.97 -0.879 1.88 
;
_refine_ls_weighting_scheme calc
_refine_ls_wR_factor_all 0.0387
_refine_ls_wR_factor_gt 0.0344
_refine_ls_wR_factor_ref 0.0344
_reflns_limit_h_max 15
_reflns_limit_h_min -15
_reflns_limit_k_max 18
_reflns_limit_k_min -18
_reflns_limit_l_max 19
_reflns_limit_l_min 0
_reflns_number_gt 7401
_reflns_number_total 10255
_reflns_threshold_expression I>3.0\s(I)
_cod_data_source_file ic402342y_si_004.cif
_cod_data_source_block CRYSTALS_cif
_cod_original_sg_symbol_H-M 'P -1 '
_cod_database_code 4337025

loop_
_symmetry_equiv_pos_as_xyz
x,y,z
-x,-y,-z

loop_
_atom_site_label
_atom_site_type_symbol
_atom_site_fract_x
_atom_site_fract_y
_atom_site_fract_z
_atom_site_U_iso_or_equiv
_atom_site_occupancy
_atom_site_adp_type
_atom_site_refinement_flags_posn
Ag1 Ag 0.013321(17) 0.652513(14) 0.851334(13) 0.0226 1.0000 Uani .
P1 P -0.17264(5) 0.66365(4) 0.91241(4) 0.0190 1.0000 Uani .
P2 P 0.22920(5) 0.66778(4) 0.92691(4) 0.0197 1.0000 Uani .
N1 N -0.0903(2) 0.50378(17) 0.69684(15) 0.0320 1.0000 Uani .
N2 N 0.0360(2) 0.72589(17) 0.71755(15) 0.0304 1.0000 Uani .
C1 C -0.1857(2) 0.63022(18) 1.02609(17) 0.0250 1.0000 Uani .
C2 C -0.1699(2) 0.52269(19) 1.01976(17) 0.0259 1.0000 Uani .
C3 C -0.2418(2) 0.46361(17) 1.08569(17) 0.0234 1.0000 Uani .
C4 C -0.1543(3) 0.3970(2) 0.6856(2) 0.0454 1.0000 Uani .
C5 C -0.2310(4) 0.3145(3) 0.5946(3) 0.0593 1.0000 Uani .
C6 C -0.2402(3) 0.3442(3) 0.5118(2) 0.0557 1.0000 Uani .
C7 C -0.1734(3) 0.4561(3) 0.51965(19) 0.0403 1.0000 Uani .
C8 C -0.0993(2) 0.5343(2) 0.61455(17) 0.0296 1.0000 Uani .
C9 C -0.0305(2) 0.6508(2) 0.62580(17) 0.0294 1.0000 Uani .
C10 C -0.0356(3) 0.6834(3) 0.5406(2) 0.0393 1.0000 Uani .
C11 C 0.0330(3) 0.7965(3) 0.5534(2) 0.0502 1.0000 Uani .
C12 C 0.1004(4) 0.8712(3) 0.6459(3) 0.0496 1.0000 Uani .
C13 C 0.0983(3) 0.8325(2) 0.7265(2) 0.0400 1.0000 Uani .
C14 C -0.1750(3) 0.4935(3) 0.4357(2) 0.0537 1.0000 Uani .
C15 C -0.1093(3) 0.6012(3) 0.4457(2) 0.0514 1.0000 Uani .
C16 C -0.3313(2) 0.56408(18) 0.82276(18) 0.0263 1.0000 Uani .
C17 C -0.4366(3) 0.4891(2) 0.8464(2) 0.0407 1.0000 Uani .
C18 C -0.5535(3) 0.4134(3) 0.7750(3) 0.0567 1.0000 Uani .
C19 C -0.5665(3) 0.4123(3) 0.6793(3) 0.0651 1.0000 Uani .
C20 C -0.4644(4) 0.4858(3) 0.6533(3) 0.0645 1.0000 Uani .
C21 C -0.3456(3) 0.5624(3) 0.7255(2) 0.0433 1.0000 Uani .
C22 C -0.1840(2) 0.79552(17) 0.93578(16) 0.0209 1.0000 Uani .
C23 C -0.2454(2) 0.82972(18) 1.00537(17) 0.0261 1.0000 Uani .
C24 C -0.2523(3) 0.9306(2) 1.02041(19) 0.0317 1.0000 Uani .
C25 C -0.1969(3) 0.9979(2) 0.9668(2) 0.0348 1.0000 Uani .
C26 C -0.1368(3) 0.9650(2) 0.8969(2) 0.0326 1.0000 Uani .
C27 C -0.1303(2) 0.86356(19) 0.88139(17) 0.0271 1.0000 Uani .
C28 C 0.3540(2) 0.74236(18) 0.87148(16) 0.0213 1.0000 Uani .
C29 C 0.3851(3) 0.8538(2) 0.8876(2) 0.0397 1.0000 Uani .
C30 C 0.4684(3) 0.9132(2) 0.8394(2) 0.0427 1.0000 Uani .
C31 C 0.5208(2) 0.8610(2) 0.7744(2) 0.0343 1.0000 Uani .
C32 C 0.4936(3) 0.7519(2) 0.76001(19) 0.0331 1.0000 Uani .
C33 C 0.4102(2) 0.69129(19) 0.80837(17) 0.0260 1.0000 Uani .
C34 C 0.3025(2) 0.74399(17) 1.05888(16) 0.0214 1.0000 Uani .
C35 C 0.2271(2) 0.77824(19) 1.11562(17) 0.0265 1.0000 Uani .
C36 C 0.2811(3) 0.8355(2) 1.21679(19) 0.0348 1.0000 Uani .
C37 C 0.4101(3) 0.8572(2) 1.2616(2) 0.0384 1.0000 Uani .
C38 C 0.4856(3) 0.8219(2) 1.2061(2) 0.0365 1.0000 Uani .
C39 C 0.4327(2) 0.76659(19) 1.10565(19) 0.0297 1.0000 Uani .
C40 C 0.2301(4) 0.1000(4) 0.4529(4) 0.0764 1.0000 Uani .
Cl1 Cl 0.29376(15) 0.21237(12) 0.41112(11) 0.0988 1.0000 Uani .
Cl2 Cl 0.34300(19) 0.04394(17) 0.47967(11) 0.1261 1.0000 Uani .
B1 B 0.0898(3) 0.1691(3) 0.7158(2) 0.0351 1.0000 Uani .
F1 F -0.0106(2) 0.1175(2) 0.75419(18) 0.0705 1.0000 Uani .
F2 F 0.2066(2) 0.1741(2) 0.76770(17) 0.0690 1.0000 Uani .
F3 F 0.0632(3) 0.11065(19) 0.61753(14) 0.0692 1.0000 Uani .
F4 F 0.1051(3) 0.27618(17) 0.72739(16) 0.0678 1.0000 Uani .
H11 H -0.1144 0.6925 1.0814 0.0361 1.0000 Uiso R
H12 H -0.2716 0.6215 1.0372 0.0360 1.0000 Uiso R
H21 H -0.0740 0.5435 1.0416 0.0377 1.0000 Uiso R
H22 H -0.2062 0.4726 0.9516 0.0378 1.0000 Uiso R
H31 H -0.2024 0.5111 1.1557 0.0330 1.0000 Uiso R
H32 H -0.3360 0.4473 1.0659 0.0327 1.0000 Uiso R
H41 H -0.1469 0.3766 0.7441 0.0517 1.0000 Uiso R
H51 H -0.2759 0.2395 0.5902 0.0595 1.0000 Uiso R
H61 H -0.2918 0.2896 0.4495 0.0554 1.0000 Uiso R
H111 H 0.0314 0.8203 0.4976 0.0709 1.0000 Uiso R
H121 H 0.1473 0.9479 0.6558 0.0697 1.0000 Uiso R
H131 H 0.1440 0.8846 0.7917 0.0526 1.0000 Uiso R
H141 H -0.2242 0.4398 0.3721 0.0645 1.0000 Uiso R
H151 H -0.1111 0.6236 0.3896 0.0661 1.0000 Uiso R
H171 H -0.4274 0.4902 0.9142 0.0481 1.0000 Uiso R
H181 H -0.6259 0.3618 0.7916 0.0637 1.0000 Uiso R
H191 H -0.6463 0.3606 0.6299 0.0655 1.0000 Uiso R
H201 H -0.4727 0.4848 0.5885 0.0728 1.0000 Uiso R
H211 H -0.2746 0.6140 0.7085 0.0501 1.0000 Uiso R
H231 H -0.2824 0.7842 1.0429 0.0329 1.0000 Uiso R
H241 H -0.2945 0.9542 1.0679 0.0412 1.0000 Uiso R
H251 H -0.2007 1.0676 0.9775 0.0438 1.0000 Uiso R
H261 H -0.1001 1.0108 0.8601 0.0413 1.0000 Uiso R
H271 H -0.0882 0.8409 0.8337 0.0342 1.0000 Uiso R
H291 H 0.3490 0.8898 0.9320 0.0551 1.0000 Uiso R
H301 H 0.4890 0.9894 0.8512 0.0572 1.0000 Uiso R
H311 H 0.5762 0.9012 0.7401 0.0423 1.0000 Uiso R
H321 H 0.5310 0.7160 0.7168 0.0414 1.0000 Uiso R
H331 H 0.3924 0.6160 0.7968 0.0332 1.0000 Uiso R
H351 H 0.1378 0.7624 1.0846 0.0340 1.0000 Uiso R
H361 H 0.2301 0.8596 1.2559 0.0429 1.0000 Uiso R
H371 H 0.4475 0.8959 1.3314 0.0445 1.0000 Uiso R
H381 H 0.5729 0.8352 1.2367 0.0427 1.0000 Uiso R
H391 H 0.4851 0.7443 1.0681 0.0357 1.0000 Uiso R
H401 H 0.2080 0.1255 0.5140 0.0920 1.0000 Uiso R
H402 H 0.1517 0.0395 0.4004 0.0914 1.0000 Uiso R

loop_
_atom_site_aniso_label
_atom_site_aniso_U_11
_atom_site_aniso_U_22
_atom_site_aniso_U_33
_atom_site_aniso_U_23
_atom_site_aniso_U_13
_atom_site_aniso_U_12
Ag1 0.02384(8) 0.02453(8) 0.02287(8) 0.01050(6) 0.00854(6) 0.01160(6)
P1 0.0207(2) 0.0177(2) 0.0211(2) 0.00835(19) 0.00721(19) 0.0090(2)
P2 0.0214(2) 0.0196(2) 0.0249(3) 0.0117(2) 0.0108(2) 0.0116(2)
N1 0.0405(11) 0.0272(10) 0.0271(10) 0.0084(8) 0.0113(8) 0.0132(9)
N2 0.0380(11) 0.0299(10) 0.0278(10) 0.0141(8) 0.0121(8) 0.0153(9)
C1 0.0337(11) 0.0225(10) 0.0281(11) 0.0129(8) 0.0151(9) 0.0164(9)
C2 0.0342(11) 0.0253(10) 0.0313(11) 0.0175(9) 0.0188(9) 0.0179(9)
C3 0.0285(10) 0.0202(10) 0.0290(11) 0.0121(8) 0.0139(9) 0.0134(8)
C4 0.0626(19) 0.0283(13) 0.0366(14) 0.0087(11) 0.0168(13) 0.0108(13)
C5 0.071(2) 0.0310(15) 0.0492(18) -0.0003(13) 0.0163(16) 0.0029(15)
C6 0.0538(18) 0.0471(17) 0.0345(15) -0.0092(13) 0.0024(13) 0.0072(14)
C7 0.0379(14) 0.0506(16) 0.0247(12) 0.0028(11) 0.0041(10) 0.0190(12)
C8 0.0294(11) 0.0357(12) 0.0247(11) 0.0076(9) 0.0096(9) 0.0160(10)
C9 0.0325(12) 0.0398(13) 0.0272(11) 0.0161(10) 0.0132(9) 0.0222(10)
C10 0.0453(15) 0.0608(18) 0.0337(13) 0.0286(13) 0.0182(11) 0.0348(14)
C11 0.068(2) 0.066(2) 0.0503(17) 0.0443(16) 0.0308(16) 0.0427(18)
C12 0.066(2) 0.0465(16) 0.062(2) 0.0385(15) 0.0346(17) 0.0314(16)
C13 0.0490(15) 0.0351(13) 0.0428(15) 0.0218(12) 0.0213(12) 0.0165(12)
C14 0.0543(18) 0.079(2) 0.0228(13) 0.0074(14) 0.0015(12) 0.0324(18)
C15 0.0571(19) 0.083(2) 0.0288(13) 0.0268(15) 0.0109(13) 0.0409(18)
C16 0.0215(10) 0.0200(10) 0.0333(12) 0.0023(9) 0.0026(9) 0.0106(8)
C17 0.0251(11) 0.0273(12) 0.0643(18) 0.0143(12) 0.0066(12) 0.0084(10)
C18 0.0265(13) 0.0332(15) 0.094(3) 0.0125(16) -0.0016(15) 0.0085(11)
C19 0.0350(16) 0.0404(17) 0.086(3) -0.0142(17) -0.0156(17) 0.0154(14)
C20 0.058(2) 0.080(3) 0.0414(17) -0.0070(17) -0.0117(15) 0.041(2)
C21 0.0391(14) 0.0523(17) 0.0320(13) 0.0028(12) 0.0009(11) 0.0234(13)
C22 0.0199(9) 0.0186(9) 0.0250(10) 0.0087(8) 0.0052(8) 0.0085(8)
C23 0.0294(11) 0.0237(10) 0.0318(11) 0.0135(9) 0.0137(9) 0.0136(9)
C24 0.0398(13) 0.0263(11) 0.0378(13) 0.0115(10) 0.0164(10) 0.0207(10)
C25 0.0392(13) 0.0233(11) 0.0488(15) 0.0155(10) 0.0118(11) 0.0183(10)
C26 0.0355(12) 0.0277(12) 0.0418(13) 0.0218(10) 0.0130(10) 0.0136(10)
C27 0.0286(11) 0.0274(11) 0.0304(11) 0.0156(9) 0.0117(9) 0.0125(9)
C28 0.0214(9) 0.0222(10) 0.0264(10) 0.0129(8) 0.0099(8) 0.0116(8)
C29 0.0502(15) 0.0294(12) 0.0613(18) 0.0254(12) 0.0369(14) 0.0252(12)
C30 0.0509(16) 0.0277(12) 0.0653(19) 0.0274(13) 0.0338(14) 0.0194(12)
C31 0.0308(12) 0.0353(13) 0.0393(13) 0.0211(11) 0.0163(10) 0.0091(10)
C32 0.0370(13) 0.0353(13) 0.0323(12) 0.0129(10) 0.0189(10) 0.0165(11)
C33 0.0332(11) 0.0234(10) 0.0263(10) 0.0104(8) 0.0125(9) 0.0142(9)
C34 0.0236(10) 0.0185(9) 0.0264(10) 0.0109(8) 0.0087(8) 0.0106(8)
C35 0.0274(11) 0.0275(11) 0.0309(11) 0.0138(9) 0.0121(9) 0.0142(9)
C36 0.0460(14) 0.0325(12) 0.0291(12) 0.0099(10) 0.0147(11) 0.0188(11)
C37 0.0477(15) 0.0327(13) 0.0284(12) 0.0096(10) 0.0032(11) 0.0140(11)
C38 0.0332(12) 0.0305(12) 0.0386(14) 0.0111(10) -0.0035(10) 0.0115(10)
C39 0.0269(11) 0.0255(11) 0.0379(13) 0.0106(9) 0.0077(9) 0.0129(9)
C40 0.061(2) 0.070(3) 0.083(3) 0.014(2) 0.027(2) 0.018(2)
Cl1 0.1057(10) 0.0993(9) 0.0951(9) 0.0358(7) 0.0672(8) 0.0319(8)
Cl2 0.1286(13) 0.1625(16) 0.0806(9) 0.0023(9) -0.0078(8) 0.0932(12)
B1 0.0355(14) 0.0381(15) 0.0298(13) 0.0159(12) 0.0101(11) 0.0106(12)
F1 0.0562(12) 0.0834(15) 0.0793(15) 0.0462(13) 0.0385(11) 0.0187(11)
F2 0.0485(11) 0.0891(16) 0.0714(14) 0.0366(12) 0.0064(10) 0.0295(11)
F3 0.1058(18) 0.0700(14) 0.0335(9) 0.0161(9) 0.0202(10) 0.0402(13)
F4 0.0977(17) 0.0447(11) 0.0602(12) 0.0220(9) 0.0115(12) 0.0311(11)

loop_
_atom_type_symbol
_atom_type_scat_dispersion_real
_atom_type_scat_dispersion_imag
_atom_type_scat_Cromer_Mann_a1
_atom_type_scat_Cromer_Mann_b1
_atom_type_scat_Cromer_Mann_a2
_atom_type_scat_Cromer_Mann_b2
_atom_type_scat_Cromer_Mann_a3
_atom_type_scat_Cromer_Mann_b3
_atom_type_scat_Cromer_Mann_a4
_atom_type_scat_Cromer_Mann_b4
_atom_type_scat_Cromer_Mann_c
_atom_type_scat_source
C 0.0033 0.0016 2.3100 20.8439 1.0200 10.2075 1.5886 0.5687 0.8650 51.6512 0.2156 'International Tables Vol C 4.2.6.8 and 6.1.1.4'
H 0.0000 0.0000 0.4930 10.5109 0.3229 26.1257 0.1402 3.1424 0.0408 57.7998 0.0030 'International Tables Vol C 4.2.6.8 and 6.1.1.4'
N 0.0061 0.0033 12.2126 0.0057 3.1322 9.8933 2.0125 28.9975 1.1663 0.5826 -11.5290 'International Tables Vol C 4.2.6.8 and 6.1.1.4'
P 0.1023 0.0942 6.4345 1.9067 4.1791 27.1570 1.7800 0.5260 1.4908 68.1645 1.1149 'International Tables Vol C 4.2.6.8 and 6.1.1.4'
Ag -0.8971 1.1015 19.2808 0.6446 16.6885 7.4726 4.8045 24.6605 1.0463 99.8156 5.1790 'International Tables Vol C 4.2.6.8 and 6.1.1.4'
Cl 0.1484 0.1585 11.4604 0.0104 7.1964 1.1662 6.2556 18.5194 1.6455 47.7784 -9.5574 'International Tables Vol C 4.2.6.8 and 6.1.1.4'
B 0.0013 0.0007 2.0545 23.2185 1.3326 1.0210 1.0979 60.3498 0.7068 0.1403 -0.1932 'International Tables Vol C 4.2.6.8 and 6.1.1.4'
F 0.0171 0.0103 3.5392 10.2825 2.6412 4.2944 1.5170 0.2615 1.0243 26.1476 0.2776 'International Tables Vol C 4.2.6.8 and 6.1.1.4'

loop_
_geom_angle_atom_site_label_1
_geom_angle_site_symmetry_1
_geom_angle_atom_site_label_2
_geom_angle_atom_site_label_3
_geom_angle_site_symmetry_3
_geom_angle
_geom_angle_publ_flag
P1 . Ag1 P2 . 134.494(19) yes
P1 . Ag1 N1 . 104.20(5) yes
P2 . Ag1 N1 . 110.91(6) yes
P1 . Ag1 N2 . 110.94(5) yes
P2 . Ag1 N2 . 107.67(5) yes
N1 . Ag1 N2 . 70.16(7) yes
Ag1 . P1 C1 . 115.36(7) yes
Ag1 . P1 C16 . 110.74(8) yes
C1 . P1 C16 . 104.20(11) yes
Ag1 . P1 C22 . 116.99(7) yes
C1 . P1 C22 . 104.71(10) yes
C16 . P1 C22 . 103.44(10) yes
C3 2_567 P2 Ag1 . 116.30(8) yes
C3 2_567 P2 C28 . 104.93(9) yes
Ag1 . P2 C28 . 110.04(7) yes
C3 2_567 P2 C34 . 102.66(10) yes
Ag1 . P2 C34 . 118.13(7) yes
C28 . P2 C34 . 103.23(10) yes
Ag1 . N1 C4 . 125.57(18) yes
Ag1 . N1 C8 . 115.96(16) yes
C4 . N1 C8 . 117.8(2) yes
Ag1 . N2 C9 . 115.54(15) yes
Ag1 . N2 C13 . 125.90(18) yes
C9 . N2 C13 . 118.4(2) yes
P1 . C1 C2 . 110.85(15) yes
P1 . C1 H11 . 108.1 no
C2 . C1 H11 . 109.5 no
P1 . C1 H12 . 109.5 no
C2 . C1 H12 . 109.8 no
H11 . C1 H12 . 109.1 no
C1 . C2 C3 . 111.67(17) yes
C1 . C2 H21 . 107.5 no
C3 . C2 H21 . 109.5 no
C1 . C2 H22 . 109.5 no
C3 . C2 H22 . 109.0 no
H21 . C2 H22 . 109.7 no
C2 . C3 P2 2_567 111.32(14) yes
C2 . C3 H31 . 110.4 no
P2 2_567 C3 H31 . 108.0 no
C2 . C3 H32 . 108.7 no
P2 2_567 C3 H32 . 108.6 no
H31 . C3 H32 . 109.8 no
N1 . C4 C5 . 123.7(3) yes
N1 . C4 H41 . 117.0 no
C5 . C4 H41 . 119.4 no
C4 . C5 C6 . 118.9(3) yes
C4 . C5 H51 . 120.7 no
C6 . C5 H51 . 120.3 no
C5 . C6 C7 . 119.6(3) yes
C5 . C6 H61 . 120.2 no
C7 . C6 H61 . 120.2 no
C6 . C7 C8 . 117.9(3) yes
C6 . C7 C14 . 122.9(3) yes
C8 . C7 C14 . 119.2(3) yes
C7 . C8 N1 . 122.1(2) yes
C7 . C8 C9 . 119.5(2) yes
N1 . C8 C9 . 118.4(2) yes
C8 . C9 N2 . 119.2(2) yes
C8 . C9 C10 . 119.0(2) yes
N2 . C9 C10 . 121.8(2) yes
C9 . C10 C11 . 117.9(3) yes
C9 . C10 C15 . 119.6(3) yes
C11 . C10 C15 . 122.5(3) yes
C10 . C11 C12 . 119.8(3) yes
C10 . C11 H111 . 119.5 no
C12 . C11 H111 . 120.6 no
C11 . C12 C13 . 118.7(3) yes
C11 . C12 H121 . 120.8 no
C13 . C12 H121 . 120.4 no
C12 . C13 N2 . 123.4(3) yes
C12 . C13 H131 . 119.2 no
N2 . C13 H131 . 117.4 no
C7 . C14 C15 . 121.4(3) yes
C7 . C14 H141 . 118.3 no
C15 . C14 H141 . 120.3 no
C10 . C15 C14 . 121.2(3) yes
C10 . C15 H151 . 118.9 no
C14 . C15 H151 . 119.9 no
P1 . C16 C17 . 123.7(2) yes
P1 . C16 C21 . 117.3(2) yes
C17 . C16 C21 . 119.0(2) yes
C16 . C17 C18 . 121.4(3) yes
C16 . C17 H171 . 119.3 no
C18 . C17 H171 . 119.3 no
C17 . C18 C19 . 119.2(3) yes
C17 . C18 H181 . 121.2 no
C19 . C18 H181 . 119.6 no
C18 . C19 C20 . 121.0(3) yes
C18 . C19 H191 . 119.8 no
C20 . C19 H191 . 119.3 no
C19 . C20 C21 . 119.9(4) yes
C19 . C20 H201 . 121.1 no
C21 . C20 H201 . 119.0 no
C20 . C21 C16 . 119.6(3) yes
C20 . C21 H211 . 120.7 no
C16 . C21 H211 . 119.8 no
P1 . C22 C23 . 122.11(16) yes
P1 . C22 C27 . 118.69(16) yes
C23 . C22 C27 . 119.2(2) yes
C22 . C23 C24 . 120.2(2) yes
C22 . C23 H231 . 120.1 no
C24 . C23 H231 . 119.7 no
C23 . C24 C25 . 119.9(2) yes
C23 . C24 H241 . 120.4 no
C25 . C24 H241 . 119.7 no
C24 . C25 C26 . 120.7(2) yes
C24 . C25 H251 . 120.1 no
C26 . C25 H251 . 119.2 no
C25 . C26 C27 . 119.4(2) yes
C25 . C26 H261 . 120.3 no
C27 . C26 H261 . 120.3 no
C22 . C27 C26 . 120.6(2) yes
C22 . C27 H271 . 119.8 no
C26 . C27 H271 . 119.6 no
P2 . C28 C29 . 117.42(17) yes
P2 . C28 C33 . 123.31(16) yes
C29 . C28 C33 . 119.1(2) yes
C28 . C29 C30 . 120.8(2) yes
C28 . C29 H291 . 119.6 no
C30 . C29 H291 . 119.7 no
C29 . C30 C31 . 119.9(2) yes
C29 . C30 H301 . 120.0 no
C31 . C30 H301 . 120.1 no
C30 . C31 C32 . 119.7(2) yes
C30 . C31 H311 . 119.9 no
C32 . C31 H311 . 120.4 no
C31 . C32 C33 . 120.9(2) yes
C31 . C32 H321 . 120.3 no
C33 . C32 H321 . 118.7 no
C32 . C33 C28 . 119.6(2) yes
C32 . C33 H331 . 119.3 no
C28 . C33 H331 . 121.1 no
P2 . C34 C35 . 119.79(17) yes
P2 . C34 C39 . 121.41(17) yes
C35 . C34 C39 . 118.8(2) yes
C34 . C35 C36 . 120.5(2) yes
C34 . C35 H351 . 119.5 no
C36 . C35 H351 . 120.0 no
C35 . C36 C37 . 119.8(2) yes
C35 . C36 H361 . 120.9 no
C37 . C36 H361 . 119.3 no
C36 . C37 C38 . 120.2(2) yes
C36 . C37 H371 . 120.1 no
C38 . C37 H371 . 119.6 no
C37 . C38 C39 . 119.9(2) yes
C37 . C38 H381 . 120.4 no
C39 . C38 H381 . 119.7 no
C34 . C39 C38 . 120.7(2) yes
C34 . C39 H391 . 119.7 no
C38 . C39 H391 . 119.6 no
Cl1 . C40 Cl2 . 114.0(2) yes
Cl1 . C40 H401 . 108.0 no
Cl2 . C40 H401 . 107.0 no
Cl1 . C40 H402 . 108.5 no
Cl2 . C40 H402 . 106.7 no
H401 . C40 H402 . 112.7 no
F1 . B1 F2 . 108.2(2) yes
F1 . B1 F3 . 110.7(3) yes
F2 . B1 F3 . 109.2(3) yes
F1 . B1 F4 . 109.5(3) yes
F2 . B1 F4 . 108.8(3) yes
F3 . B1 F4 . 110.3(2) yes

loop_
_geom_bond_atom_site_label_1
_geom_bond_atom_site_label_2
_geom_bond_site_symmetry_2
_geom_bond_distance
_geom_bond_publ_flag
Ag1 P1 . 2.4321(5) yes
Ag1 P2 . 2.4208(6) yes
Ag1 N1 . 2.390(2) yes
Ag1 N2 . 2.4023(19) yes
P1 C1 . 1.829(2) yes
P1 C16 . 1.824(2) yes
P1 C22 . 1.821(2) yes
P2 C3 2_567 1.836(2) yes
P2 C28 . 1.822(2) yes
P2 C34 . 1.823(2) yes
N1 C4 . 1.324(3) yes
N1 C8 . 1.362(3) yes
N2 C9 . 1.354(3) yes
N2 C13 . 1.327(3) yes
C1 C2 . 1.540(3) yes
C1 H11 . 0.984 no
C1 H12 . 0.970 no
C2 C3 . 1.531(3) yes
C2 H21 . 0.984 no
C2 H22 . 0.973 no
C3 H31 . 0.986 no
C3 H32 . 0.977 no
C4 C5 . 1.397(4) yes
C4 H41 . 0.959 no
C5 C6 . 1.363(5) yes
C5 H51 . 0.944 no
C6 C7 . 1.400(5) yes
C6 H61 . 0.946 no
C7 C8 . 1.411(3) yes
C7 C14 . 1.435(4) yes
C8 C9 . 1.446(4) yes
C9 C10 . 1.416(3) yes
C10 C11 . 1.400(5) yes
C10 C15 . 1.428(4) yes
C11 C12 . 1.362(5) yes
C11 H111 . 0.946 no
C12 C13 . 1.399(4) yes
C12 H121 . 0.945 no
C13 H131 . 0.956 no
C14 C15 . 1.341(5) yes
C14 H141 . 0.950 no
C15 H151 . 0.939 no
C16 C17 . 1.397(4) yes
C16 C21 . 1.389(4) yes
C17 C18 . 1.381(4) yes
C17 H171 . 0.970 no
C18 C19 . 1.370(6) yes
C18 H181 . 0.964 no
C19 C20 . 1.386(6) yes
C19 H191 . 0.947 no
C20 C21 . 1.400(4) yes
C20 H201 . 0.926 no
C21 H211 . 0.958 no
C22 C23 . 1.391(3) yes
C22 C27 . 1.394(3) yes
C23 C24 . 1.387(3) yes
C23 H231 . 0.949 no
C24 C25 . 1.384(3) yes
C24 H241 . 0.953 no
C25 C26 . 1.378(4) yes
C25 H251 . 0.951 no
C26 C27 . 1.391(3) yes
C26 H261 . 0.942 no
C27 H271 . 0.951 no
C28 C29 . 1.387(3) yes
C28 C33 . 1.387(3) yes
C29 C30 . 1.389(3) yes
C29 H291 . 0.948 no
C30 C31 . 1.380(4) yes
C30 H301 . 0.948 no
C31 C32 . 1.369(4) yes
C31 H311 . 0.953 no
C32 C33 . 1.399(3) yes
C32 H321 . 0.947 no
C33 H331 . 0.943 no
C34 C35 . 1.393(3) yes
C34 C39 . 1.399(3) yes
C35 C36 . 1.393(3) yes
C35 H351 . 0.954 no
C36 C37 . 1.383(4) yes
C36 H361 . 0.953 no
C37 C38 . 1.389(4) yes
C37 H371 . 0.959 no
C38 C39 . 1.380(4) yes
C38 H381 . 0.943 no
C39 H391 . 0.943 no
C40 Cl1 . 1.739(5) yes
C40 Cl2 . 1.765(5) yes
C40 H401 . 0.973 no
C40 H402 . 0.990 no
B1 F1 . 1.364(3) yes
B1 F2 . 1.383(4) yes
B1 F3 . 1.375(4) yes
B1 F4 . 1.382(4) yes
